data_1559619
loop_
_publ_author_name
'Chen, Pu'
'Nan, Jiang'
'Hu, Yan'
'Kang, Yifan'
'Wang, Bo'
'Ma, Yangmin'
'Szostak, Michal'

_publ_section_title
;
 Metal-free tandem carbene N-H insertions and C-C bond cleavages.
;
_journal_issue 2
_journal_name_full 'Chemical science'
_journal_page_first 803
_journal_page_last 811
_journal_paper_doi 10.1039/d0sc05763k
_journal_volume 12
_journal_year 2020
_chemical_formula_sum 'C14 H11 N O2 S'
_chemical_formula_weight 257.30
_space_group_crystal_system monoclinic
_space_group_IT_number 14
_space_group_name_Hall '-P 2ybc'
_space_group_name_H-M_alt 'P 1 21/c 1'
_atom_sites_solution_hydrogens geom
_audit_creation_method SHELXL-2014/7
_audit_update_record
;
2019-09-17 deposited with the CCDC.	2020-11-09 downloaded from the CCDC.
;
_cell_angle_alpha 90
_cell_angle_beta 90
_cell_angle_gamma 90
_cell_formula_units_Z 4
_cell_length_a 4.7962(4)
_cell_length_b 16.1392(14)
_cell_length_c 15.9437(13)
_cell_measurement_reflns_used 1453
_cell_measurement_temperature 276(2)
_cell_measurement_theta_max 19.68
_cell_measurement_theta_min 2.85
_cell_volume 1234.15(18)
_computing_structure_refinement 'SHELXL-2014/7 (Sheldrick, 2014)'
_diffrn_ambient_temperature 276(2)
_diffrn_measured_fraction_theta_full 0.900
_diffrn_measured_fraction_theta_max 0.920
_diffrn_measurement_device_type 'Bruker APEX-II CCD'
_diffrn_measurement_method '\f and \w scans'
_diffrn_radiation_type MoK\a
_diffrn_radiation_wavelength 0.71073
_diffrn_reflns_av_R_equivalents 0.2035
_diffrn_reflns_av_unetI/netI 0.2754
_diffrn_reflns_Laue_measured_fraction_full 0.900
_diffrn_reflns_Laue_measured_fraction_max 0.920
_diffrn_reflns_limit_h_max 6
_diffrn_reflns_limit_h_min -6
_diffrn_reflns_limit_k_max 14
_diffrn_reflns_limit_k_min -21
_diffrn_reflns_limit_l_max 21
_diffrn_reflns_limit_l_min -17
_diffrn_reflns_number 11880
_diffrn_reflns_point_group_measured_fraction_full 0.900
_diffrn_reflns_point_group_measured_fraction_max 0.920
_diffrn_reflns_theta_full 25.242
_diffrn_reflns_theta_max 28.401
_diffrn_reflns_theta_min 2.555
_exptl_absorpt_coefficient_mu 0.254
_exptl_absorpt_correction_type none
_exptl_crystal_colour yellow
_exptl_crystal_density_diffrn 1.385
_exptl_crystal_description block
_exptl_crystal_F_000 536
_exptl_crystal_size_max 0.150
_exptl_crystal_size_mid 0.140
_exptl_crystal_size_min 0.130
_refine_diff_density_max 0.166
_refine_diff_density_min -0.156
_refine_diff_density_rms 0.041
_refine_ls_extinction_method none
_refine_ls_goodness_of_fit_ref 0.929
_refine_ls_hydrogen_treatment constr
_refine_ls_matrix_type full
_refine_ls_number_parameters 164
_refine_ls_number_reflns 2855
_refine_ls_number_restraints 0
_refine_ls_restrained_S_all 0.929
_refine_ls_R_factor_all 0.2812
_refine_ls_R_factor_gt 0.0749
_refine_ls_shift/su_max 0.000
_refine_ls_shift/su_mean 0.000
_refine_ls_structure_factor_coef Fsqd
_refine_ls_weighting_details 'w=1/[\s^2^(Fo^2^)] where P=(Fo^2^+2Fc^2^)/3'
_refine_ls_weighting_scheme calc
_refine_ls_wR_factor_gt 0.0988
_refine_ls_wR_factor_ref 0.1368
_reflns_Friedel_coverage 0.000
_reflns_number_gt 878
_reflns_number_total 2855
_reflns_threshold_expression 'I > 2\s(I)'
_cod_data_source_file d0sc05763k2.cif
_cod_data_source_block SUST_2021_0ma
_cod_depositor_comments
;Adding full bibliography for 1559619.cif.

 Adding full bibliography for 1559619.cif.
;
_cod_original_sg_symbol_H-M 'P 21/c'
_cod_database_code 1559619
_shelx_shelxl_version_number 2014/7
_shelx_space_group_comment
;
The symmetry employed for this shelxl refinement is uniquely defined
by the following loop, which should always be used as a source of
symmetry information in preference to the above space-group names.
They are only intended as comments.
;
_shelx_estimated_absorpt_t_min 0.963
_shelx_estimated_absorpt_t_max 0.968

loop_
_space_group_symop_operation_xyz
'x, y, z'
'-x, y+1/2, -z+1/2'
'-x, -y, -z'
'x, -y-1/2, z-1/2'

loop_
_atom_site_label
_atom_site_type_symbol
_atom_site_fract_x
_atom_site_fract_y
_atom_site_fract_z
_atom_site_U_iso_or_equiv
_atom_site_adp_type
_atom_site_occupancy
_atom_site_site_symmetry_order
_atom_site_calc_flag
_atom_site_refinement_flags_posn
_atom_site_refinement_flags_adp
_atom_site_refinement_flags_occupancy
_atom_site_disorder_assembly
_atom_site_disorder_group
C1 C 0.0917(7) 0.2078(2) 0.0778(2) 0.0473(10) Uani 1 1 d . . . . .
C2 C -0.0596(8) 0.1866(3) 0.1501(2) 0.0634(11) Uani 1 1 d . . . . .
H2 H -0.0322 0.2162 0.1994 0.076 Uiso 1 1 calc R U . . .
C3 C -0.2455(8) 0.1231(3) 0.1484(3) 0.0705(12) Uani 1 1 d . . . . .
H3 H -0.3452 0.1093 0.1965 0.085 Uiso 1 1 calc R U . . .
C4 C -0.2862(9) 0.0788(3) 0.0744(3) 0.0712(12) Uani 1 1 d . . . . .
H4 H -0.4122 0.0350 0.0737 0.085 Uiso 1 1 calc R U . . .
C5 C -0.1456(8) 0.0985(2) 0.0039(2) 0.0646(11) Uani 1 1 d . . . . .
H5 H -0.1797 0.0688 -0.0450 0.077 Uiso 1 1 calc R U . . .
C6 C 0.0515(7) 0.1631(2) 0.0029(2) 0.0485(10) Uani 1 1 d . . . . .
C7 C 0.2118(8) 0.1866(2) -0.0683(2) 0.0528(10) Uani 1 1 d . . . . .
C8 C 0.2192(9) 0.1513(3) -0.1505(2) 0.0728(13) Uani 1 1 d . . . . .
H8 H 0.1140 0.1057 -0.1670 0.087 Uiso 1 1 calc R U . . .
C9 C 0.3971(9) 0.1922(3) -0.2010(2) 0.0780(14) Uani 1 1 d . . . . .
H9 H 0.4244 0.1779 -0.2570 0.094 Uiso 1 1 calc R U . . .
C10 C 0.3920(8) 0.2529(2) -0.06109(19) 0.0502(10) Uani 1 1 d . . . . .
C11 C 0.4194(8) 0.2941(2) 0.0168(2) 0.0496(10) Uani 1 1 d . . . . .
C12 C 0.6237(8) 0.3640(3) 0.0238(2) 0.0620(11) Uani 1 1 d . . . . .
C13 C 0.8277(12) 0.4648(3) 0.1105(3) 0.1111(18) Uani 1 1 d . . . . .
H13A H 1.0170 0.4436 0.1098 0.133 Uiso 1 1 calc R U . . .
H13B H 0.8081 0.5045 0.0653 0.133 Uiso 1 1 calc R U . . .
C14 C 0.7721(13) 0.5037(3) 0.1886(3) 0.127(2) Uani 1 1 d . . . . .
H14A H 0.5782 0.5182 0.1916 0.190 Uiso 1 1 calc R U . . .
H14B H 0.8835 0.5528 0.1936 0.190 Uiso 1 1 calc R U . . .
H14C H 0.8169 0.4663 0.2334 0.190 Uiso 1 1 calc R U . . .
N1 N 0.2777(6) 0.27289(18) 0.08393(15) 0.0506(8) Uani 1 1 d . . . . .
O1 O 0.6302(6) 0.39700(17) 0.09927(16) 0.0765(9) Uani 1 1 d . . . . .
O2 O 0.7619(7) 0.3869(2) -0.03442(16) 0.0973(11) Uani 1 1 d . . . . .
S1 S 0.5675(3) 0.27178(7) -0.15408(6) 0.0736(4) Uani 1 1 d . . . . .

loop_
_atom_site_aniso_label
_atom_site_aniso_U_11
_atom_site_aniso_U_22
_atom_site_aniso_U_33
_atom_site_aniso_U_23
_atom_site_aniso_U_13
_atom_site_aniso_U_12
C1 0.046(2) 0.054(3) 0.042(2) 0.0024(18) 0.0097(18) 0.001(2)
C2 0.067(3) 0.076(3) 0.048(2) -0.001(2) 0.012(2) -0.016(3)
C3 0.066(3) 0.077(4) 0.069(3) 0.010(2) 0.016(2) -0.010(3)
C4 0.061(3) 0.061(3) 0.091(3) 0.002(3) 0.006(3) -0.009(2)
C5 0.065(3) 0.064(3) 0.065(3) -0.007(2) -0.009(2) -0.005(3)
C6 0.049(2) 0.050(3) 0.047(2) 0.0020(19) -0.0044(19) 0.004(2)
C7 0.054(2) 0.068(3) 0.036(2) -0.0028(19) 0.0011(19) 0.017(2)
C8 0.088(3) 0.076(3) 0.054(3) -0.010(2) -0.001(2) 0.013(3)
C9 0.093(3) 0.100(4) 0.041(2) -0.008(2) 0.000(2) 0.024(3)
C10 0.056(2) 0.059(3) 0.036(2) 0.0058(18) 0.0074(18) 0.007(2)
C11 0.054(2) 0.050(3) 0.045(2) 0.0036(18) 0.0104(19) 0.004(2)
C12 0.065(3) 0.065(3) 0.056(3) 0.001(2) 0.015(2) -0.002(2)
C13 0.121(4) 0.088(4) 0.124(4) -0.025(3) 0.024(4) -0.052(4)
C14 0.169(6) 0.103(5) 0.108(4) -0.030(3) 0.005(4) -0.045(4)
N1 0.0592(19) 0.053(2) 0.0393(16) 0.0030(15) 0.0089(15) -0.0041(18)
O1 0.087(2) 0.075(2) 0.0675(19) -0.0114(15) 0.0201(17) -0.0302(18)
O2 0.115(2) 0.104(3) 0.0729(19) 0.0024(16) 0.042(2) -0.042(2)
S1 0.0844(8) 0.0925(9) 0.0439(6) 0.0117(6) 0.0213(5) 0.0181(7)

loop_
_atom_type_symbol
_atom_type_description
_atom_type_scat_dispersion_real
_atom_type_scat_dispersion_imag
_atom_type_scat_source
C C 0.0033 0.0016 'International Tables Vol C Tables 4.2.6.8 and 6.1.1.4'
H H 0.0000 0.0000 'International Tables Vol C Tables 4.2.6.8 and 6.1.1.4'
N N 0.0061 0.0033 'International Tables Vol C Tables 4.2.6.8 and 6.1.1.4'
O O 0.0106 0.0060 'International Tables Vol C Tables 4.2.6.8 and 6.1.1.4'
S S 0.1246 0.1234 'International Tables Vol C Tables 4.2.6.8 and 6.1.1.4'

loop_
_geom_angle_atom_site_label_1
_geom_angle_atom_site_label_2
_geom_angle_atom_site_label_3
_geom_angle
_geom_angle_site_symmetry_1
_geom_angle_site_symmetry_3
_geom_angle_publ_flag
N1 C1 C2 117.5(3) . . ?
N1 C1 C6 122.5(3) . . ?
C2 C1 C6 120.0(3) . . ?
C3 C2 C1 120.5(4) . . ?
C3 C2 H2 119.7 . . ?
C1 C2 H2 119.7 . . ?
C2 C3 C4 119.7(4) . . ?
C2 C3 H3 120.2 . . ?
C4 C3 H3 120.2 . . ?
C5 C4 C3 121.0(4) . . ?
C5 C4 H4 119.5 . . ?
C3 C4 H4 119.5 . . ?
C4 C5 C6 121.4(4) . . ?
C4 C5 H5 119.3 . . ?
C6 C5 H5 119.3 . . ?
C5 C6 C1 117.4(3) . . ?
C5 C6 C7 124.8(3) . . ?
C1 C6 C7 117.8(3) . . ?
C10 C7 C6 118.6(3) . . ?
C10 C7 C8 111.7(3) . . ?
C6 C7 C8 129.7(4) . . ?
C9 C8 C7 111.7(4) . . ?
C9 C8 H8 124.2 . . ?
C7 C8 H8 124.2 . . ?
C8 C9 S1 114.3(3) . . ?
C8 C9 H9 122.8 . . ?
S1 C9 H9 122.8 . . ?
C7 C10 C11 119.7(3) . . ?
C7 C10 S1 111.7(3) . . ?
C11 C10 S1 128.6(3) . . ?
N1 C11 C10 123.0(3) . . ?
N1 C11 C12 118.3(3) . . ?
C10 C11 C12 118.7(3) . . ?
O2 C12 O1 124.7(4) . . ?
O2 C12 C11 122.4(4) . . ?
O1 C12 C11 112.9(3) . . ?
C14 C13 O1 108.5(4) . . ?
C14 C13 H13A 110.0 . . ?
O1 C13 H13A 110.0 . . ?
C14 C13 H13B 110.0 . . ?
O1 C13 H13B 110.0 . . ?
H13A C13 H13B 108.4 . . ?
C13 C14 H14A 109.5 . . ?
C13 C14 H14B 109.5 . . ?
H14A C14 H14B 109.5 . . ?
C13 C14 H14C 109.5 . . ?
H14A C14 H14C 109.5 . . ?
H14B C14 H14C 109.5 . . ?
C11 N1 C1 118.3(3) . . ?
C12 O1 C13 115.6(3) . . ?
C9 S1 C10 90.60(19) . . ?

loop_
_geom_bond_atom_site_label_1
_geom_bond_atom_site_label_2
_geom_bond_distance
_geom_bond_site_symmetry_2
_geom_bond_publ_flag
C1 N1 1.381(4) . ?
C1 C2 1.404(4) . ?
C1 C6 1.409(4) . ?
C2 C3 1.359(5) . ?
C2 H2 0.9300 . ?
C3 C4 1.392(5) . ?
C3 H3 0.9300 . ?
C4 C5 1.349(4) . ?
C4 H4 0.9300 . ?
C5 C6 1.408(5) . ?
C5 H5 0.9300 . ?
C6 C7 1.422(4) . ?
C7 C10 1.381(5) . ?
C7 C8 1.429(4) . ?
C8 C9 1.347(5) . ?
C8 H8 0.9300 . ?
C9 S1 1.697(5) . ?
C9 H9 0.9300 . ?
C10 C11 1.414(4) . ?
C10 S1 1.732(3) . ?
C11 N1 1.314(4) . ?
C11 C12 1.497(5) . ?
C12 O2 1.199(4) . ?
C12 O1 1.317(4) . ?
C13 C14 1.420(5) . ?
C13 O1 1.458(5) . ?
C13 H13A 0.9700 . ?
C13 H13B 0.9700 . ?
C14 H14A 0.9600 . ?
C14 H14B 0.9600 . ?
C14 H14C 0.9600 . ?

loop_
_geom_torsion_atom_site_label_1
_geom_torsion_atom_site_label_2
_geom_torsion_atom_site_label_3
_geom_torsion_atom_site_label_4
_geom_torsion
_geom_torsion_site_symmetry_1
_geom_torsion_site_symmetry_2
_geom_torsion_site_symmetry_3
_geom_torsion_site_symmetry_4
_geom_torsion_publ_flag
N1 C1 C2 C3 -179.9(3) . . . . ?
C6 C1 C2 C3 -0.1(6) . . . . ?
C1 C2 C3 C4 0.0(6) . . . . ?
C2 C3 C4 C5 -0.7(6) . . . . ?
C3 C4 C5 C6 1.4(6) . . . . ?
C4 C5 C6 C1 -1.5(5) . . . . ?
C4 C5 C6 C7 178.7(4) . . . . ?
N1 C1 C6 C5 -179.4(3) . . . . ?
C2 C1 C6 C5 0.8(5) . . . . ?
N1 C1 C6 C7 0.3(5) . . . . ?
C2 C1 C6 C7 -179.4(3) . . . . ?
C5 C6 C7 C10 178.1(3) . . . . ?
C1 C6 C7 C10 -1.7(5) . . . . ?
C5 C6 C7 C8 -2.0(6) . . . . ?
C1 C6 C7 C8 178.2(4) . . . . ?
C10 C7 C8 C9 -0.9(5) . . . . ?
C6 C7 C8 C9 179.2(4) . . . . ?
C7 C8 C9 S1 1.3(5) . . . . ?
C6 C7 C10 C11 1.9(5) . . . . ?
C8 C7 C10 C11 -178.0(4) . . . . ?
C6 C7 C10 S1 -180.0(3) . . . . ?
C8 C7 C10 S1 0.1(4) . . . . ?
C7 C10 C11 N1 -0.7(6) . . . . ?
S1 C10 C11 N1 -178.5(3) . . . . ?
C7 C10 C11 C12 177.9(3) . . . . ?
S1 C10 C11 C12 0.1(5) . . . . ?
N1 C11 C12 O2 179.7(4) . . . . ?
C10 C11 C12 O2 1.0(6) . . . . ?
N1 C11 C12 O1 -1.2(5) . . . . ?
C10 C11 C12 O1 -179.8(3) . . . . ?
C10 C11 N1 C1 -0.6(5) . . . . ?
C12 C11 N1 C1 -179.2(3) . . . . ?
C2 C1 N1 C11 -179.4(3) . . . . ?
C6 C1 N1 C11 0.8(5) . . . . ?
O2 C12 O1 C13 -1.6(6) . . . . ?
C11 C12 O1 C13 179.3(3) . . . . ?
C14 C13 O1 C12 168.8(4) . . . . ?
C8 C9 S1 C10 -1.0(3) . . . . ?
C7 C10 S1 C9 0.5(3) . . . . ?
C11 C10 S1 C9 178.4(4) . . . . ?
